data_7238913
loop_
_publ_author_name
'Panja, Anangamohan'

_publ_section_title
;
 A series of tetrabromocatecholate chelated cobalt(iii) complexes with
 various N-donor ancillary ligands: syntheses, crystal structures,
 co-crystallization, thermally induced valence tautomerism and
 electrochemical studies
;
_journal_issue 15
_journal_name_full 'RSC Advances'
_journal_page_first 4954
_journal_paper_doi 10.1039/c3ra22897e
_journal_volume 3
_journal_year 2013
_chemical_formula_sum 'C34 H26 Br8 Co N5 O9'
_chemical_formula_weight 1346.81
_space_group_IT_number 14
_space_group_name_Hall '-P 2ybc'
_space_group_name_H-M_alt 'P 1 21/c 1'
_symmetry_cell_setting monoclinic
_symmetry_space_group_name_H-M 'P 1 21/c 1'
_atom_sites_solution_hydrogens geom
_atom_sites_solution_primary direct
_atom_sites_solution_secondary difmap
_audit_creation_method SHELXL-97
_cell_angle_alpha 90.00
_cell_angle_beta 100.654(4)
_cell_angle_gamma 90.00
_cell_formula_units_Z 4
_cell_length_a 12.733(3)
_cell_length_b 20.347(5)
_cell_length_c 15.916(4)
_cell_measurement_reflns_used 32995
_cell_measurement_temperature 150(2)
_cell_measurement_theta_max 27.48
_cell_measurement_theta_min 1.0
_cell_volume 4052.4(17)
_computing_cell_refinement 'HKL Scalepack (Otwinowski & Minor 1997)'
_computing_data_collection 'KappaCCD Server Software (Nonius, 1997)'
_computing_data_reduction 'HKL Denzo and Scalepack (Otwinowski & Minor 1997)'
_computing_molecular_graphics 'ORTEP-3 (Farrugia, 1997) and Mercury (CCDC)'
_computing_publication_material 'shelxl-97 (Sheldrick, 1997)'
_computing_structure_refinement 'SHELXL-97 (Sheldrick, 1997)'
_computing_structure_solution 'Shelxs-97 (Sheldrick, 1990)'
_diffrn_ambient_temperature 150(2)
_diffrn_detector_area_resol_mean 9
_diffrn_measured_fraction_theta_full 0.995
_diffrn_measured_fraction_theta_max 0.994
_diffrn_measurement_device '95mm CCD camera on \k-goniostat'
_diffrn_measurement_device_type KappaCCD
_diffrn_measurement_method CCD
_diffrn_radiation_monochromator 'horizonally mounted graphite crystal'
_diffrn_radiation_source 'fine-focus sealed tube'
_diffrn_radiation_type MoK\a
_diffrn_radiation_wavelength 0.71073
_diffrn_reflns_av_R_equivalents 0.0473
_diffrn_reflns_av_sigmaI/netI 0.0677
_diffrn_reflns_limit_h_max 16
_diffrn_reflns_limit_h_min -16
_diffrn_reflns_limit_k_max 23
_diffrn_reflns_limit_k_min -26
_diffrn_reflns_limit_l_max 20
_diffrn_reflns_limit_l_min -20
_diffrn_reflns_number 15593
_diffrn_reflns_theta_full 27.48
_diffrn_reflns_theta_max 27.50
_diffrn_reflns_theta_min 3.27
_exptl_absorpt_coefficient_mu 8.371
_exptl_absorpt_correction_T_max 0.3665
_exptl_absorpt_correction_T_min 0.1346
_exptl_absorpt_correction_type empirical
_exptl_absorpt_process_details Scalepack
_exptl_crystal_colour green-red
_exptl_crystal_density_diffrn 2.208
_exptl_crystal_density_method 'not measured'
_exptl_crystal_description needle
_exptl_crystal_F_000 2576
_exptl_crystal_size_max 0.40
_exptl_crystal_size_mid 0.20
_exptl_crystal_size_min 0.15
_refine_diff_density_max 1.156
_refine_diff_density_min -0.972
_refine_diff_density_rms 0.148
_refine_ls_extinction_method none
_refine_ls_goodness_of_fit_ref 1.021
_refine_ls_hydrogen_treatment constr
_refine_ls_matrix_type full
_refine_ls_number_parameters 520
_refine_ls_number_reflns 9253
_refine_ls_number_restraints 0
_refine_ls_restrained_S_all 1.021
_refine_ls_R_factor_all 0.0716
_refine_ls_R_factor_gt 0.0421
_refine_ls_shift/su_max 0.002
_refine_ls_shift/su_mean 0.000
_refine_ls_structure_factor_coef Fsqd
_refine_ls_weighting_details 'calc w=1/[\s^2^(Fo^2^)+(0.0512P)^2^+0.9086P] where P=(Fo^2^+2Fc^2^)/3'
_refine_ls_weighting_scheme calc
_refine_ls_wR_factor_gt 0.0943
_refine_ls_wR_factor_ref 0.1045
_reflns_number_gt 6720
_reflns_number_total 9253
_reflns_threshold_expression >2sigma(I)
_cod_data_source_file c3ra22897e.txt
_cod_data_source_block Complex7
_cod_depositor_comments
;
The following automatic conversions were performed:

data item '_exptl_absorpt_correction_type' value 'Empirical' was
changed to 'empirical' in accordance with the
/home/saulius/struct/COD-crude-data/automatic-downloads/DataCite-retrospective/RSC/depositions/lib/dictionaries/cif_core.dic
dictionary named 'cif_core.dic' version 2.4.2 last updated on
2011-04-26.

data item '_symmetry_cell_setting' value 'Monoclinic' was changed to
'monoclinic' in accordance with the
/home/saulius/struct/COD-crude-data/automatic-downloads/DataCite-retrospective/RSC/depositions/lib/dictionaries/cif_core.dic
dictionary named 'cif_core.dic' version 2.4.2 last updated on
2011-04-26.

Automatic conversion script
Id: cif_fix_values 6909 2019-04-08 15:41:33Z antanas 
;
_cod_original_cell_volume 4052(2)
_cod_original_sg_symbol_H-M P21/c
_cod_database_code 7238913

loop_
_symmetry_equiv_pos_as_xyz
'x, y, z'
'-x, y+1/2, -z+1/2'
'-x, -y, -z'
'x, -y-1/2, z-1/2'

loop_
_atom_site_label
_atom_site_type_symbol
_atom_site_fract_x
_atom_site_fract_y
_atom_site_fract_z
_atom_site_U_iso_or_equiv
_atom_site_adp_type
_atom_site_occupancy
_atom_site_symmetry_multiplicity
_atom_site_calc_flag
_atom_site_refinement_flags
Br3 Br 0.76821(4) 0.89471(2) 0.60148(3) 0.02365(12) Uani 1 1 d .
Br1 Br 0.69626(4) 0.99600(3) 0.92080(3) 0.02492(12) Uani 1 1 d .
Br2 Br 0.76721(4) 0.87210(2) 0.80833(3) 0.02701(12) Uani 1 1 d .
Br7 Br 0.17334(4) 0.09323(3) 0.89239(3) 0.03382(14) Uani 1 1 d .
Br4 Br 0.66191(5) 1.03280(3) 0.50795(3) 0.03095(13) Uani 1 1 d .
Br5 Br 0.43597(4) -0.07315(3) 0.72902(3) 0.02915(13) Uani 1 1 d .
Co1 Co 0.59697(5) 1.18621(3) 0.73319(4) 0.01773(14) Uani 1 1 d .
Br6 Br 0.41379(4) 0.04023(3) 0.87282(3) 0.03070(13) Uani 1 1 d .
Br8 Br -0.04037(4) 0.02776(4) 0.76508(5) 0.05124(18) Uani 1 1 d .
O2 O 0.6279(3) 1.11455(16) 0.80766(19) 0.0204(7) Uani 1 1 d .
O1 O 0.6221(3) 1.13156(16) 0.6434(2) 0.0218(7) Uani 1 1 d .
O4 O 0.2253(3) -0.1210(2) 0.6411(2) 0.0369(9) Uani 1 1 d .
H4A H 0.1654 -0.1323 0.6133 0.055 Uiso 1 1 calc R
N1 N 0.4472(3) 1.1644(2) 0.7113(2) 0.0207(9) Uani 1 1 d .
N2 N 0.5601(3) 1.2365(2) 0.8254(2) 0.0219(9) Uani 1 1 d .
N3 N 0.7448(3) 1.2120(2) 0.7523(2) 0.0223(9) Uani 1 1 d .
N4 N 0.5797(3) 1.26169(19) 0.6570(2) 0.0183(8) Uani 1 1 d .
C6 C 0.6775(4) 1.0199(2) 0.6273(3) 0.0185(10) Uani 1 1 d .
C4 C 0.7182(4) 0.9517(2) 0.7532(3) 0.0185(10) Uani 1 1 d .
C29 C 0.3002(4) -0.0445(3) 0.7465(3) 0.0239(11) Uani 1 1 d .
C3 C 0.6902(4) 1.0040(2) 0.8017(3) 0.0169(9) Uani 1 1 d .
C12 C 0.4532(4) 1.2374(2) 0.8276(3) 0.0230(10) Uani 1 1 d .
O3 O 0.0284(3) -0.0809(3) 0.6526(4) 0.0637(15) Uani 1 1 d .
H3A H -0.0297 -0.0685 0.6653 0.096 Uiso 1 1 calc R
C17 C 0.8235(4) 1.1863(3) 0.8109(3) 0.0298(12) Uani 1 1 d .
H17 H 0.8074 1.1523 0.8474 0.036 Uiso 1 1 calc R
C1 C 0.6532(4) 1.0721(2) 0.6755(3) 0.0193(10) Uani 1 1 d .
C11 C 0.3888(4) 1.1972(2) 0.7603(3) 0.0217(10) Uani 1 1 d .
C7 C 0.3985(4) 1.1222(3) 0.6513(3) 0.0269(11) Uani 1 1 d .
H7 H 0.4397 1.0978 0.6182 0.032 Uiso 1 1 calc R
C15 C 0.5897(5) 1.3027(3) 0.9512(3) 0.0325(13) Uani 1 1 d .
H15 H 0.6385 1.3248 0.9943 0.039 Uiso 1 1 calc R
C2 C 0.6563(3) 1.0637(2) 0.7644(3) 0.0205(10) Uani 1 1 d .
C30 C 0.2900(4) 0.0041(3) 0.8058(3) 0.0243(11) Uani 1 1 d .
C31 C 0.1893(4) 0.0263(3) 0.8141(3) 0.0263(11) Uani 1 1 d .
C24 C 0.5819(4) 1.3623(3) 0.5391(3) 0.0310(12) Uani 1 1 d .
H24 H 0.5828 1.3956 0.4974 0.037 Uiso 1 1 calc R
C21 C 0.7670(4) 1.2604(3) 0.6997(3) 0.0230(11) Uani 1 1 d .
C32 C 0.1001(4) -0.0010(3) 0.7609(4) 0.0314(12) Uani 1 1 d .
C23 C 0.6768(4) 1.3365(3) 0.5842(3) 0.0308(12) Uani 1 1 d .
H23 H 0.7436 1.3522 0.5739 0.037 Uiso 1 1 calc R
C9 C 0.2287(4) 1.1486(3) 0.6841(3) 0.0316(12) Uani 1 1 d .
H9 H 0.1532 1.1435 0.6740 0.038 Uiso 1 1 calc R
C22 C 0.6733(4) 1.2875(2) 0.6444(3) 0.0233(10) Uani 1 1 d .
C10 C 0.2780(4) 1.1918(3) 0.7469(3) 0.0313(12) Uani 1 1 d .
H10 H 0.2372 1.2169 0.7796 0.038 Uiso 1 1 calc R
C16 C 0.6267(4) 1.2677(2) 0.8873(3) 0.0279(11) Uani 1 1 d .
H16 H 0.7014 1.2659 0.8878 0.033 Uiso 1 1 calc R
C20 C 0.8704(4) 1.2834(3) 0.7059(4) 0.0353(13) Uani 1 1 d .
H20 H 0.8857 1.3170 0.6685 0.042 Uiso 1 1 calc R
C25 C 0.4862(4) 1.3387(3) 0.5558(3) 0.0268(11) Uani 1 1 d .
H25 H 0.4202 1.3568 0.5277 0.032 Uiso 1 1 calc R
C18 C 0.9273(4) 1.2085(3) 0.8192(4) 0.0366(13) Uani 1 1 d .
H18 H 0.9821 1.1900 0.8612 0.044 Uiso 1 1 calc R
C26 C 0.4878(4) 1.2879(2) 0.6145(3) 0.0227(10) Uani 1 1 d .
H26 H 0.4219 1.2710 0.6250 0.027 Uiso 1 1 calc R
C5 C 0.7133(4) 0.9602(2) 0.6656(3) 0.0216(10) Uani 1 1 d .
C28 C 0.2123(4) -0.0730(3) 0.6958(3) 0.0282(11) Uani 1 1 d .
C13 C 0.4127(5) 1.2709(3) 0.8897(3) 0.0328(13) Uani 1 1 d .
H13 H 0.3382 1.2707 0.8901 0.039 Uiso 1 1 calc R
C27 C 0.1102(4) -0.0506(3) 0.7039(4) 0.0374(14) Uani 1 1 d .
C8 C 0.2879(4) 1.1141(3) 0.6376(3) 0.0301(12) Uani 1 1 d .
H8 H 0.2542 1.0841 0.5953 0.036 Uiso 1 1 calc R
C19 C 0.9508(4) 1.2575(3) 0.7661(4) 0.0417(15) Uani 1 1 d .
H19 H 1.0219 1.2733 0.7711 0.050 Uiso 1 1 calc R
C14 C 0.4825(5) 1.3047(3) 0.9511(3) 0.0374(14) Uani 1 1 d .
H14 H 0.4561 1.3295 0.9933 0.045 Uiso 1 1 calc R
N5 N 0.1552(3) 0.2503(2) 0.5179(3) 0.0322(11) Uani 1 1 d .
O5 O 0.1055(3) 0.2694(2) 0.5751(3) 0.0439(10) Uani 1 1 d .
O8 O 0.0790(4) 0.6485(3) 0.4766(4) 0.0629(14) Uani 1 1 d .
H8A H 0.0419 0.6734 0.4408 0.094 Uiso 1 1 calc R
O7 O 0.2513(3) 0.2624(3) 0.5227(3) 0.0610(14) Uani 1 1 d .
O9 O 0.0900(4) 0.8273(3) 0.5193(4) 0.0769(17) Uani 1 1 d .
H9A H 0.0290 0.8133 0.5231 0.115 Uiso 1 1 calc R
O6 O 0.1082(4) 0.2158(3) 0.4590(3) 0.0771(19) Uani 1 1 d .
C33 C 0.0410(5) 0.5851(4) 0.4649(5) 0.0575(19) Uani 1 1 d .
H33A H 0.0831 0.5562 0.5076 0.086 Uiso 1 1 calc R
H33B H 0.0470 0.5700 0.4075 0.086 Uiso 1 1 calc R
H33C H -0.0341 0.5839 0.4712 0.086 Uiso 1 1 calc R
C34 C 0.0884(10) 0.8500(9) 0.4418(7) 0.187(9) Uani 1 1 d .
H34A H 0.0550 0.8935 0.4363 0.280 Uiso 1 1 calc R
H34B H 0.0474 0.8200 0.4000 0.280 Uiso 1 1 calc R
H34C H 0.1617 0.8534 0.4314 0.280 Uiso 1 1 calc R

loop_
_atom_site_aniso_label
_atom_site_aniso_U_11
_atom_site_aniso_U_22
_atom_site_aniso_U_33
_atom_site_aniso_U_23
_atom_site_aniso_U_13
_atom_site_aniso_U_12
Br3 0.0240(2) 0.0153(2) 0.0314(3) -0.0041(2) 0.00462(19) 0.00151(19)
Br1 0.0314(3) 0.0210(3) 0.0204(2) 0.00462(19) -0.00042(19) 0.0042(2)
Br2 0.0323(3) 0.0142(2) 0.0327(3) 0.0050(2) 0.0013(2) 0.0052(2)
Br7 0.0372(3) 0.0338(3) 0.0312(3) 0.0028(2) 0.0082(2) 0.0111(2)
Br4 0.0487(3) 0.0220(3) 0.0225(2) 0.0010(2) 0.0074(2) 0.0096(2)
Br5 0.0187(2) 0.0298(3) 0.0374(3) -0.0054(2) 0.0011(2) 0.0012(2)
Co1 0.0210(3) 0.0122(3) 0.0193(3) 0.0015(2) 0.0020(2) 0.0028(3)
Br6 0.0247(3) 0.0293(3) 0.0346(3) -0.0057(2) -0.0038(2) -0.0018(2)
Br8 0.0203(3) 0.0557(4) 0.0773(5) -0.0065(4) 0.0080(3) 0.0062(3)
O2 0.0277(18) 0.0129(17) 0.0198(16) 0.0039(13) 0.0025(13) 0.0062(14)
O1 0.0300(18) 0.0116(17) 0.0241(16) 0.0034(13) 0.0055(14) 0.0078(14)
O4 0.028(2) 0.033(2) 0.045(2) -0.0151(19) -0.0047(17) -0.0004(18)
N1 0.024(2) 0.013(2) 0.022(2) 0.0042(16) -0.0028(17) 0.0012(17)
N2 0.031(2) 0.013(2) 0.021(2) 0.0010(16) 0.0032(17) 0.0016(18)
N3 0.021(2) 0.016(2) 0.028(2) -0.0003(17) 0.0022(17) 0.0033(17)
N4 0.0196(19) 0.012(2) 0.023(2) -0.0002(16) 0.0031(16) 0.0006(16)
C6 0.024(2) 0.014(2) 0.016(2) 0.0018(18) 0.0014(18) -0.0002(19)
C4 0.018(2) 0.016(2) 0.021(2) 0.0027(19) 0.0019(18) 0.0017(19)
C29 0.014(2) 0.025(3) 0.030(3) 0.001(2) -0.0005(19) -0.002(2)
C3 0.020(2) 0.018(2) 0.012(2) 0.0028(18) -0.0007(17) -0.0020(19)
C12 0.025(2) 0.015(3) 0.029(3) 0.004(2) 0.006(2) 0.007(2)
O3 0.021(2) 0.059(3) 0.103(4) -0.033(3) -0.010(2) -0.004(2)
C17 0.029(3) 0.021(3) 0.037(3) 0.006(2) 0.000(2) 0.005(2)
C1 0.021(2) 0.013(2) 0.022(2) 0.0006(19) -0.0015(19) 0.0019(19)
C11 0.029(3) 0.013(2) 0.023(2) 0.0041(19) 0.006(2) 0.007(2)
C7 0.034(3) 0.019(3) 0.026(3) 0.002(2) 0.001(2) -0.003(2)
C15 0.057(4) 0.014(3) 0.024(3) -0.006(2) -0.001(2) -0.002(3)
C2 0.014(2) 0.020(3) 0.025(2) 0.001(2) -0.0038(18) 0.0004(19)
C30 0.022(2) 0.026(3) 0.024(2) 0.006(2) 0.001(2) -0.002(2)
C31 0.029(3) 0.021(3) 0.031(3) 0.005(2) 0.010(2) 0.001(2)
C24 0.038(3) 0.019(3) 0.034(3) 0.014(2) 0.002(2) 0.001(2)
C21 0.021(2) 0.018(3) 0.030(3) 0.002(2) 0.006(2) 0.001(2)
C32 0.013(2) 0.032(3) 0.048(3) 0.002(3) 0.002(2) 0.002(2)
C23 0.030(3) 0.023(3) 0.040(3) 0.009(2) 0.006(2) -0.004(2)
C9 0.025(3) 0.028(3) 0.040(3) 0.011(3) -0.001(2) -0.006(2)
C22 0.025(2) 0.017(3) 0.030(3) 0.003(2) 0.008(2) 0.003(2)
C10 0.030(3) 0.022(3) 0.043(3) 0.014(2) 0.010(2) 0.010(2)
C16 0.037(3) 0.014(3) 0.028(3) 0.000(2) -0.005(2) -0.006(2)
C20 0.026(3) 0.033(3) 0.048(3) 0.007(3) 0.009(2) 0.003(2)
C25 0.025(3) 0.021(3) 0.032(3) 0.008(2) 0.000(2) 0.006(2)
C18 0.025(3) 0.033(3) 0.048(3) 0.006(3) -0.001(2) 0.008(2)
C26 0.023(2) 0.019(3) 0.024(2) 0.004(2) -0.0007(19) 0.002(2)
C5 0.017(2) 0.015(3) 0.031(3) -0.004(2) 0.0003(19) -0.0003(19)
C28 0.025(3) 0.022(3) 0.034(3) 0.000(2) -0.004(2) -0.001(2)
C13 0.041(3) 0.028(3) 0.032(3) 0.004(2) 0.013(2) 0.008(3)
C27 0.015(2) 0.033(3) 0.061(4) -0.006(3) -0.002(2) -0.003(2)
C8 0.032(3) 0.028(3) 0.028(3) 0.007(2) 0.001(2) -0.006(2)
C19 0.022(3) 0.046(4) 0.054(4) 0.005(3) 0.001(3) 0.000(3)
C14 0.060(4) 0.025(3) 0.027(3) -0.006(2) 0.008(3) 0.013(3)
N5 0.025(2) 0.029(3) 0.040(3) -0.008(2) -0.002(2) 0.007(2)
O5 0.036(2) 0.040(3) 0.056(3) -0.017(2) 0.0092(19) 0.000(2)
O8 0.046(3) 0.052(3) 0.092(4) 0.019(3) 0.015(3) 0.008(2)
O7 0.040(3) 0.070(4) 0.077(3) -0.017(3) 0.021(2) -0.021(2)
O9 0.062(4) 0.090(5) 0.070(3) -0.026(3) -0.010(3) -0.032(3)
O6 0.038(3) 0.106(5) 0.081(3) -0.066(4) -0.008(2) 0.011(3)
C33 0.043(4) 0.055(5) 0.076(5) -0.004(4) 0.015(4) 0.002(4)
C34 0.142(11) 0.35(2) 0.065(7) -0.038(10) 0.013(7) -0.167(14)

loop_
_atom_type_symbol
_atom_type_description
_atom_type_scat_dispersion_real
_atom_type_scat_dispersion_imag
_atom_type_scat_source
C C 0.0033 0.0016 'International Tables Vol C Tables 4.2.6.8 and 6.1.1.4'
H H 0.0000 0.0000 'International Tables Vol C Tables 4.2.6.8 and 6.1.1.4'
N N 0.0061 0.0033 'International Tables Vol C Tables 4.2.6.8 and 6.1.1.4'
Co Co 0.3494 0.9721 'International Tables Vol C Tables 4.2.6.8 and 6.1.1.4'
Br Br -0.2901 2.4595 'International Tables Vol C Tables 4.2.6.8 and 6.1.1.4'
O O 0.0106 0.0060 'International Tables Vol C Tables 4.2.6.8 and 6.1.1.4'

loop_
_geom_angle_atom_site_label_1
_geom_angle_atom_site_label_2
_geom_angle_atom_site_label_3
_geom_angle
O2 Co1 O1 88.58(14)
O2 Co1 N2 89.06(15)
O1 Co1 N2 174.53(17)
O2 Co1 N3 91.57(16)
O1 Co1 N3 89.00(16)
N2 Co1 N3 96.00(17)
O2 Co1 N1 91.16(15)
O1 Co1 N1 91.59(16)
N2 Co1 N1 83.52(18)
N3 Co1 N1 177.21(17)
O2 Co1 N4 174.47(15)
O1 Co1 N4 90.50(15)
N2 Co1 N4 92.31(17)
N3 Co1 N4 82.96(16)
N1 Co1 N4 94.31(16)
C2 O2 Co1 108.9(3)
C1 O1 Co1 108.8(3)
C7 N1 C11 119.7(4)
C7 N1 Co1 125.9(4)
C11 N1 Co1 114.4(3)
C16 N2 C12 118.3(4)
C16 N2 Co1 127.3(4)
C12 N2 Co1 114.3(3)
C17 N3 C21 119.8(4)
C17 N3 Co1 125.9(4)
C21 N3 Co1 114.2(3)
C26 N4 C22 118.6(4)
C26 N4 Co1 127.8(3)
C22 N4 Co1 113.5(3)
C1 C6 C5 121.1(4)
C1 C6 Br4 117.3(3)
C5 C6 Br4 121.6(4)
C5 C4 C3 119.2(4)
C5 C4 Br2 121.3(4)
C3 C4 Br2 119.5(3)
C28 C29 C30 121.9(5)
C28 C29 Br5 116.6(4)
C30 C29 Br5 121.4(3)
C2 C3 C4 121.5(4)
C2 C3 Br1 117.2(4)
C4 C3 Br1 121.3(3)
N2 C12 C13 122.1(5)
N2 C12 C11 113.4(4)
C13 C12 C11 124.5(5)
N3 C17 C18 121.2(5)
O1 C1 C6 124.2(4)
O1 C1 C2 116.2(4)
C6 C1 C2 119.5(4)
N1 C11 C10 121.5(5)
N1 C11 C12 113.8(4)
C10 C11 C12 124.7(5)
N1 C7 C8 120.4(5)
C14 C15 C16 119.2(5)
O2 C2 C3 123.6(4)
O2 C2 C1 117.5(4)
C3 C2 C1 118.9(4)
C31 C30 C29 120.0(5)
C31 C30 Br6 120.7(4)
C29 C30 Br6 119.3(4)
C30 C31 C32 118.2(5)
C30 C31 Br7 120.8(4)
C32 C31 Br7 120.9(4)
C25 C24 C23 118.9(5)
N3 C21 C20 120.4(5)
N3 C21 C22 114.0(4)
C20 C21 C22 125.4(5)
C27 C32 C31 121.6(5)
C27 C32 Br8 116.9(4)
C31 C32 Br8 121.4(4)
C22 C23 C24 119.4(5)
C8 C9 C10 120.0(5)
N4 C22 C23 121.6(4)
N4 C22 C21 114.2(4)
C23 C22 C21 124.2(4)
C9 C10 C11 118.2(5)
N2 C16 C15 121.8(5)
C19 C20 C21 119.9(5)
C24 C25 C26 118.9(5)
C19 C18 C17 119.5(5)
N4 C26 C25 122.3(4)
C4 C5 C6 119.6(4)
C4 C5 Br3 120.0(4)
C6 C5 Br3 120.1(4)
O4 C28 C29 120.2(5)
O4 C28 C27 121.6(5)
C29 C28 C27 118.2(5)
C12 C13 C14 118.6(5)
O3 C27 C32 125.2(5)
O3 C27 C28 114.9(5)
C32 C27 C28 119.9(5)
C9 C8 C7 120.2(5)
C20 C19 C18 119.2(5)
C15 C14 C13 119.9(5)
O6 N5 O7 119.7(5)
O6 N5 O5 119.0(5)
O7 N5 O5 121.1(5)

loop_
_geom_bond_atom_site_label_1
_geom_bond_atom_site_label_2
_geom_bond_distance
Br3 C5 1.889(5)
Br1 C3 1.890(4)
Br2 C4 1.891(5)
Br7 C31 1.882(5)
Br4 C6 1.892(4)
Br5 C29 1.894(5)
Co1 O2 1.874(3)
Co1 O1 1.884(3)
Co1 N2 1.918(4)
Co1 N3 1.923(4)
Co1 N1 1.927(4)
Co1 N4 1.944(4)
Br6 C30 1.882(5)
Br8 C32 1.895(5)
O2 C2 1.330(6)
O1 C1 1.343(6)
O4 C28 1.339(6)
N1 C7 1.346(6)
N1 C11 1.350(6)
N2 C16 1.335(6)
N2 C12 1.368(6)
N3 C17 1.343(6)
N3 C21 1.356(6)
N4 C26 1.348(6)
N4 C22 1.351(6)
C6 C1 1.379(7)
C6 C5 1.398(7)
C4 C5 1.395(7)
C4 C3 1.399(7)
C29 C28 1.381(7)
C29 C30 1.389(7)
C3 C2 1.385(7)
C12 C13 1.376(7)
C12 C11 1.470(7)
O3 C27 1.349(7)
C17 C18 1.379(8)
C1 C2 1.418(6)
C11 C10 1.392(7)
C7 C8 1.394(7)
C15 C14 1.365(9)
C15 C16 1.393(7)
C30 C31 1.389(7)
C31 C32 1.400(7)
C24 C25 1.381(7)
C24 C23 1.389(7)
C21 C20 1.383(7)
C21 C22 1.455(7)
C32 C27 1.378(8)
C23 C22 1.389(7)
C9 C8 1.349(8)
C9 C10 1.389(8)
C20 C19 1.371(8)
C25 C26 1.392(7)
C18 C19 1.375(8)
C28 C27 1.406(7)
C13 C14 1.378(8)
N5 O6 1.235(6)
N5 O7 1.237(6)
N5 O5 1.262(6)
O8 C33 1.380(9)
O9 C34 1.313(12)
